data_4038513
loop_
_publ_author_name
'Wang, Dandan'
'Guo, Xing'
'Wu, Hao'
'Wu, Qinghua'
'Wang, Hua'
'Zhang, Xiankang'
'Hao, Erhong'
'Jiao, Lijuan'

_publ_section_title
;
 Visible Light Excitation of BODIPYs Enables Dehydrogenative Enamination
 at Their \a-Positions with Aliphatic Amines.
;
_journal_issue 13
_journal_name_full 'The Journal of organic chemistry'
_journal_page_first 8360
_journal_page_last 8370
_journal_paper_doi 10.1021/acs.joc.0c00620
_journal_volume 85
_journal_year 2020
_chemical_formula_sum 'C66 H68 B3 F6 N9'
_chemical_formula_weight 1133.72
_space_group_crystal_system triclinic
_space_group_IT_number 2
_space_group_name_Hall '-P 1'
_space_group_name_H-M_alt 'P -1'
_atom_sites_solution_hydrogens geom
_audit_creation_method SHELXL-2016/6
_cell_angle_alpha 114.162(2)
_cell_angle_beta 102.168(2)
_cell_angle_gamma 93.667(2)
_cell_formula_units_Z 2
_cell_length_a 10.9684(18)
_cell_length_b 17.472(3)
_cell_length_c 18.559(3)
_cell_measurement_reflns_used 9917
_cell_measurement_temperature 293(2)
_cell_measurement_theta_max 25.43
_cell_measurement_theta_min 2.26
_cell_volume 3126.8(9)
_computing_cell_refinement 'Bruker SAINT'
_computing_data_collection 'Bruker APEX2'
_computing_data_reduction 'Bruker SAINT'
_computing_molecular_graphics 'Bruker SHELXTL'
_computing_publication_material 'Bruker SHELXTL'
_computing_structure_refinement 'SHELXL-2016/6 (Sheldrick, 2016)'
_computing_structure_solution 'SHELXS-97 (Sheldrick 2008)'
_diffrn_ambient_temperature 293(2)
_diffrn_measured_fraction_theta_full 0.998
_diffrn_measured_fraction_theta_max 0.995
_diffrn_measurement_device_type 'Bruker APEX-II CCD'
_diffrn_measurement_method '\f and \w scans'
_diffrn_radiation_type MoK\a
_diffrn_radiation_wavelength 0.71073
_diffrn_reflns_av_R_equivalents 0.1725
_diffrn_reflns_av_unetI/netI 0.1436
_diffrn_reflns_Laue_measured_fraction_full 0.998
_diffrn_reflns_Laue_measured_fraction_max 0.995
_diffrn_reflns_limit_h_max 13
_diffrn_reflns_limit_h_min -13
_diffrn_reflns_limit_k_max 21
_diffrn_reflns_limit_k_min -21
_diffrn_reflns_limit_l_max 22
_diffrn_reflns_limit_l_min -22
_diffrn_reflns_number 31885
_diffrn_reflns_point_group_measured_fraction_full 0.998
_diffrn_reflns_point_group_measured_fraction_max 0.995
_diffrn_reflns_theta_full 25.242
_diffrn_reflns_theta_max 25.426
_diffrn_reflns_theta_min 1.245
_exptl_absorpt_coefficient_mu 0.084
_exptl_crystal_colour colorless
_exptl_crystal_density_diffrn 1.204
_exptl_crystal_description block
_exptl_crystal_F_000 1192
_exptl_crystal_size_max 0.220
_exptl_crystal_size_mid 0.210
_exptl_crystal_size_min 0.200
_refine_diff_density_max 0.427
_refine_diff_density_min -0.292
_refine_diff_density_rms 0.049
_refine_ls_extinction_method none
_refine_ls_goodness_of_fit_ref 1.298
_refine_ls_hydrogen_treatment constr
_refine_ls_matrix_type full
_refine_ls_number_parameters 767
_refine_ls_number_reflns 11492
_refine_ls_number_restraints 1
_refine_ls_restrained_S_all 1.299
_refine_ls_R_factor_all 0.2102
_refine_ls_R_factor_gt 0.0795
_refine_ls_shift/su_max 0.002
_refine_ls_shift/su_mean 0.000
_refine_ls_structure_factor_coef Fsqd
_refine_ls_weighting_details 'w=1/[\s^2^(Fo^2^)+(0.0711P)^2^+4.3094P] where P=(Fo^2^+2Fc^2^)/3'
_refine_ls_weighting_scheme calc
_refine_ls_wR_factor_gt 0.2757
_refine_ls_wR_factor_ref 0.3127
_reflns_Friedel_coverage 0.000
_reflns_number_gt 6900
_reflns_number_total 11492
_reflns_threshold_expression 'I > 2\s(I)'
_cod_data_source_file jo0c00620_si_002.cif
_cod_data_source_block test_0m
_cod_depositor_comments 'Adding full bibliography for 4038510--4038515.cif.'
_cod_original_cell_volume 3126.9(9)
_cod_database_code 4038513
_shelx_shelxl_version_number 2016/6
_shelx_space_group_comment
;
The symmetry employed for this shelxl refinement is uniquely defined
by the following loop, which should always be used as a source of
symmetry information in preference to the above space-group names.
They are only intended as comments.
;
_shelx_estimated_absorpt_t_min 0.982
_shelx_estimated_absorpt_t_max 0.983

loop_
_space_group_symop_operation_xyz
'x, y, z'
'-x, -y, -z'

loop_
_atom_site_label
_atom_site_type_symbol
_atom_site_fract_x
_atom_site_fract_y
_atom_site_fract_z
_atom_site_U_iso_or_equiv
_atom_site_adp_type
_atom_site_occupancy
_atom_site_site_symmetry_order
_atom_site_calc_flag
_atom_site_refinement_flags_posn
_atom_site_refinement_flags_adp
_atom_site_refinement_flags_occupancy
_atom_site_disorder_assembly
_atom_site_disorder_group
F6 F 0.4322(3) 0.38758(18) 0.13915(19) 0.0682(9) Uani 1 1 d . . . . .
F4 F 0.2498(3) 0.5926(2) 0.11658(17) 0.0666(8) Uani 1 1 d . . . . .
F5 F 0.3999(3) 0.3463(2) 0.0049(2) 0.0716(9) Uani 1 1 d . . . . .
F3 F 0.1152(3) 0.52584(17) 0.15684(18) 0.0661(8) Uani 1 1 d . . . . .
N5 N 0.0565(3) 0.6445(2) 0.1313(2) 0.0438(9) Uani 1 1 d . . . . .
N7 N 0.6144(4) 0.3946(2) 0.0887(2) 0.0461(9) Uani 1 1 d . . . . .
N8 N 0.4961(4) 0.2560(2) 0.0592(2) 0.0488(10) Uani 1 1 d . . . . .
N4 N 0.2239(3) 0.6657(2) 0.2530(2) 0.0453(9) Uani 1 1 d . . . . .
N1 N 0.3512(4) 0.2588(3) 0.3428(2) 0.0532(10) Uani 1 1 d . . . . .
C49 C 0.7257(4) 0.2784(3) 0.0847(3) 0.0472(11) Uani 1 1 d . . . . .
N2 N 0.3617(4) 0.1804(3) 0.4277(2) 0.0552(11) Uani 1 1 d . . . . .
F1 F 0.3241(6) 0.3224(3) 0.4781(2) 0.1298(19) Uani 1 1 d . . . . .
C28 C 0.0099(4) 0.7145(3) 0.1792(3) 0.0452(11) Uani 1 1 d . . . . .
C50 C 0.6082(5) 0.2253(3) 0.0669(3) 0.0488(12) Uani 1 1 d . . . . .
C58 C 0.8419(5) 0.2402(3) 0.0916(3) 0.0494(12) Uani 1 1 d . . . . .
C36 C 0.0171(4) 0.8357(3) 0.3131(3) 0.0493(12) Uani 1 1 d . . . . .
C14 C 0.5907(5) 0.1117(3) 0.2946(3) 0.0501(12) Uani 1 1 d . . . . .
C23 C 0.3256(4) 0.6577(3) 0.3029(3) 0.0486(12) Uani 1 1 d . . . . .
C45 C 0.6443(5) 0.4775(3) 0.1042(3) 0.0488(12) Uani 1 1 d . . . . .
C27 C 0.0701(4) 0.7609(3) 0.2639(3) 0.0465(11) Uani 1 1 d . . . . .
C5 C 0.4931(5) 0.1561(3) 0.3332(3) 0.0496(12) Uani 1 1 d . . . . .
C26 C 0.1742(5) 0.7370(3) 0.2983(3) 0.0480(12) Uani 1 1 d . . . . .
C19 C 0.7178(5) 0.1494(3) 0.3268(3) 0.0555(13) Uani 1 1 d . . . . .
C29 C -0.0903(5) 0.7275(3) 0.1291(3) 0.0553(13) Uani 1 1 d . . . . .
H24 H -0.139133 0.769972 0.145451 0.066 Uiso 1 1 calc R U . . .
C6 C 0.4530(5) 0.1385(3) 0.3935(3) 0.0499(12) Uani 1 1 d . . . . .
C48 C 0.7253(4) 0.3596(3) 0.0938(3) 0.0473(11) Uani 1 1 d . . . . .
C4 C 0.4412(5) 0.2126(3) 0.3086(3) 0.0526(12) Uani 1 1 d . . . . .
B2 B 0.1614(5) 0.6049(4) 0.1623(3) 0.0468(13) Uani 1 1 d . . . . .
N9 N 0.5087(5) 0.6712(3) 0.1426(3) 0.0696(13) Uani 1 1 d . . . . .
H8 H 0.430231 0.651457 0.133285 0.084 Uiso 1 1 calc R U . . .
C31 C -0.0143(5) 0.6168(3) 0.0539(3) 0.0533(13) Uani 1 1 d . . . . .
H30 H -0.002750 0.570604 0.009156 0.064 Uiso 1 1 calc R U . . .
C59 C 0.8867(5) 0.1983(3) 0.0224(3) 0.0608(14) Uani 1 1 d . . . . .
C54 C 0.5558(5) 0.5315(3) 0.1080(3) 0.0537(13) Uani 1 1 d . . . . .
H32 H 0.470695 0.508430 0.094075 0.064 Uiso 1 1 calc R U . . .
C37 C 0.0657(5) 0.9172(3) 0.3263(3) 0.0535(12) Uani 1 1 d . . . . .
C7 C 0.4855(5) 0.0834(4) 0.4272(3) 0.0620(14) Uani 1 1 d . . . . .
H34 H 0.544857 0.047534 0.415358 0.074 Uiso 1 1 calc R U . . .
C63 C 0.9009(5) 0.2400(3) 0.1655(4) 0.0596(14) Uani 1 1 d . . . . .
C47 C 0.8275(5) 0.4253(3) 0.1125(3) 0.0555(13) Uani 1 1 d . . . . .
H36 H 0.912482 0.419892 0.119059 0.067 Uiso 1 1 calc R U . . .
C41 C -0.0863(5) 0.8225(4) 0.3426(3) 0.0593(14) Uani 1 1 d . . . . .
C32 C 0.3949(5) 0.5909(3) 0.2773(3) 0.0548(13) Uani 1 1 d . . . . .
H38 H 0.366858 0.549059 0.223666 0.066 Uiso 1 1 calc R U . . .
C15 C 0.5535(5) 0.0351(3) 0.2245(3) 0.0593(14) Uani 1 1 d . . . . .
C1 C 0.3197(6) 0.3097(3) 0.3057(3) 0.0598(14) Uani 1 1 d . . . . .
C51 C 0.5820(5) 0.1414(3) 0.0529(3) 0.0613(14) Uani 1 1 d . . . . .
H41 H 0.640734 0.105690 0.054842 0.074 Uiso 1 1 calc R U . . .
F2 F 0.1687(4) 0.2217(4) 0.3810(3) 0.1211(17) Uani 1 1 d . . . . .
C25 C 0.2545(5) 0.7740(4) 0.3791(3) 0.0606(14) Uani 1 1 d . . . . .
H43 H 0.245809 0.822814 0.422513 0.073 Uiso 1 1 calc R U . . .
C55 C 0.5873(5) 0.6164(3) 0.1312(3) 0.0573(13) Uani 1 1 d . . . . .
H44 H 0.671724 0.637350 0.139719 0.069 Uiso 1 1 calc R U . . .
C53 C 0.4017(5) 0.1912(3) 0.0397(3) 0.0599(14) Uani 1 1 d . . . . .
H45 H 0.316011 0.194666 0.030716 0.072 Uiso 1 1 calc R U . . .
B3 B 0.4821(5) 0.3465(4) 0.0715(3) 0.0455(13) Uani 1 1 d . . . . .
C24 C 0.3452(5) 0.7262(4) 0.3821(3) 0.0623(15) Uani 1 1 d . . . . .
H47 H 0.409669 0.736073 0.427943 0.075 Uiso 1 1 calc R U . . .
C17 C 0.7708(6) 0.0326(4) 0.2181(4) 0.0660(15) Uani 1 1 d . . . . .
C30 C -0.1054(5) 0.6659(4) 0.0500(3) 0.0592(14) Uani 1 1 d . . . . .
H49 H -0.165684 0.659358 0.003472 0.071 Uiso 1 1 calc R U . . .
C8 C 0.4133(6) 0.0911(4) 0.4823(4) 0.0731(17) Uani 1 1 d . . . . .
H50 H 0.415360 0.061456 0.514094 0.088 Uiso 1 1 calc R U . . .
C38 C 0.0116(5) 0.9852(4) 0.3708(3) 0.0623(14) Uani 1 1 d . . . . .
H51 H 0.045347 1.039949 0.380980 0.075 Uiso 1 1 calc R U . . .
C43 C -0.1470(7) 1.0487(4) 0.4484(4) 0.086(2) Uani 1 1 d . . . . .
H52A H -0.089546 1.100602 0.466323 0.129 Uiso 1 1 calc R U . . .
H52B H -0.162542 1.042902 0.495031 0.129 Uiso 1 1 calc R U . . .
H52C H -0.225266 1.049913 0.414342 0.129 Uiso 1 1 calc R U . . .
C10 C 0.2366(6) 0.3682(4) 0.3259(4) 0.0703(16) Uani 1 1 d . . . . .
H53 H 0.203133 0.376664 0.370083 0.084 Uiso 1 1 calc R U . . .
C3 C 0.4625(6) 0.2373(4) 0.2476(3) 0.0640(15) Uani 1 1 d . . . . .
H54 H 0.517897 0.217119 0.215115 0.077 Uiso 1 1 calc R U . . .
C18 C 0.8056(6) 0.1084(4) 0.2871(3) 0.0635(14) Uani 1 1 d . . . . .
H55 H 0.890557 0.133268 0.307942 0.076 Uiso 1 1 calc R U . . .
C33 C 0.4988(6) 0.5839(4) 0.3256(4) 0.0742(17) Uani 1 1 d . . . . .
H56 H 0.526450 0.626345 0.378932 0.089 Uiso 1 1 calc R U . . .
C46 C 0.7805(5) 0.4962(3) 0.1188(3) 0.0569(13) Uani 1 1 d . . . . .
H57 H 0.826988 0.548185 0.130556 0.068 Uiso 1 1 calc R U . . .
C40 C -0.1366(6) 0.8931(4) 0.3854(3) 0.0679(16) Uani 1 1 d . . . . .
H58 H -0.205305 0.884960 0.405046 0.081 Uiso 1 1 calc R U . . .
C2 C 0.3893(6) 0.2944(4) 0.2453(4) 0.0723(17) Uani 1 1 d . . . . .
H59 H 0.384000 0.320303 0.210040 0.087 Uiso 1 1 calc R U . . .
C39 C -0.0897(6) 0.9743(4) 0.4003(3) 0.0628(15) Uani 1 1 d . . . . .
C16 C 0.6452(6) -0.0034(4) 0.1879(4) 0.0672(15) Uani 1 1 d . . . . .
H61 H 0.620730 -0.055165 0.141493 0.081 Uiso 1 1 calc R U . . .
C56 C 0.5422(7) 0.7619(4) 0.1693(5) 0.085(2) Uani 1 1 d . . . . .
H62A H 0.502018 0.776556 0.125936 0.102 Uiso 1 1 calc R U . . .
H62B H 0.633046 0.776441 0.179722 0.102 Uiso 1 1 calc R U . . .
N3 N 0.1321(6) 0.4726(4) 0.2958(4) 0.1003(19) Uani 1 1 d . . . . .
H7 H 0.111108 0.491711 0.259788 0.120 Uiso 1 1 calc R U . . .
C60 C 0.9856(6) 0.1546(4) 0.0291(5) 0.0798(19) Uani 1 1 d . . . . .
H64 H 1.015415 0.126885 -0.016695 0.096 Uiso 1 1 calc R U . . .
C9 C 0.3393(6) 0.1501(4) 0.4808(3) 0.0688(16) Uani 1 1 d . . . . .
H65 H 0.281325 0.167269 0.511934 0.083 Uiso 1 1 calc R U . . .
C42 C 0.1745(6) 0.9333(4) 0.2941(4) 0.0756(17) Uani 1 1 d . . . . .
H66A H 0.185001 0.991038 0.300940 0.113 Uiso 1 1 calc R U . . .
H66B H 0.157538 0.895260 0.237055 0.113 Uiso 1 1 calc R U . . .
H66C H 0.250456 0.923813 0.323627 0.113 Uiso 1 1 calc R U . . .
C52 C 0.4512(5) 0.1201(3) 0.0353(4) 0.0680(16) Uani 1 1 d . . . . .
H67 H 0.405981 0.067475 0.022904 0.082 Uiso 1 1 calc R U . . .
N6 N 0.5652(5) 0.5214(4) 0.3033(3) 0.100(2) Uani 1 1 d . . . . .
H9 H 0.536565 0.480343 0.255192 0.120 Uiso 1 1 calc R U . . .
C61 C 1.0420(6) 0.1502(4) 0.1005(6) 0.079(2) Uani 1 1 d . . . . .
C20 C 0.4171(6) -0.0048(4) 0.1868(4) 0.0863(19) Uani 1 1 d . . . . .
H70A H 0.384388 -0.019342 0.224537 0.129 Uiso 1 1 calc R U . . .
H70B H 0.409356 -0.055367 0.137483 0.129 Uiso 1 1 calc R U . . .
H70C H 0.370000 0.034629 0.174355 0.129 Uiso 1 1 calc R U . . .
C66 C 0.8569(7) 0.2866(5) 0.2411(4) 0.0841(19) Uani 1 1 d . . . . .
H71A H 0.846862 0.342815 0.246743 0.126 Uiso 1 1 calc R U . . .
H71B H 0.918481 0.290475 0.288176 0.126 Uiso 1 1 calc R U . . .
H71C H 0.777408 0.256317 0.236526 0.126 Uiso 1 1 calc R U . . .
C44 C -0.1388(7) 0.7361(4) 0.3324(5) 0.089(2) Uani 1 1 d . . . . .
H72A H -0.095102 0.726914 0.377995 0.133 Uiso 1 1 calc R U . . .
H72B H -0.127471 0.693339 0.282698 0.133 Uiso 1 1 calc R U . . .
H72C H -0.227331 0.732957 0.330104 0.133 Uiso 1 1 calc R U . . .
C21 C 0.8681(7) -0.0100(5) 0.1750(4) 0.095(2) Uani 1 1 d . . . . .
H73A H 0.864931 -0.066624 0.171272 0.143 Uiso 1 1 calc R U . . .
H73B H 0.950979 0.022251 0.205534 0.143 Uiso 1 1 calc R U . . .
H73C H 0.849841 -0.012682 0.121068 0.143 Uiso 1 1 calc R U . . .
C11 C 0.2047(6) 0.4126(4) 0.2811(4) 0.0791(18) Uani 1 1 d . . . . .
H74 H 0.236842 0.399694 0.235718 0.095 Uiso 1 1 calc R U . . .
C65 C 1.1450(7) 0.0980(5) 0.1058(7) 0.123(3) Uani 1 1 d . . . . .
H75A H 1.216110 0.132699 0.150590 0.184 Uiso 1 1 calc R U . . .
H75B H 1.170679 0.077257 0.055748 0.184 Uiso 1 1 calc R U . . .
H75C H 1.113585 0.050661 0.114407 0.184 Uiso 1 1 calc R U . . .
C62 C 1.0003(6) 0.1952(4) 0.1690(5) 0.0750(17) Uani 1 1 d . . . . .
H76 H 1.039889 0.195453 0.218570 0.090 Uiso 1 1 calc R U . . .
B1 B 0.2984(7) 0.2474(5) 0.4089(4) 0.0677(18) Uani 1 1 d . . . . .
C22 C 0.7603(6) 0.2322(4) 0.4018(4) 0.0750(17) Uani 1 1 d . . . . .
H78A H 0.730947 0.277117 0.389407 0.112 Uiso 1 1 calc R U . . .
H78B H 0.850982 0.243349 0.419758 0.112 Uiso 1 1 calc R U . . .
H78C H 0.726076 0.229191 0.444302 0.112 Uiso 1 1 calc R U . . .
C64 C 0.8260(6) 0.1997(5) -0.0577(4) 0.087(2) Uani 1 1 d . . . . .
H79A H 0.861535 0.162893 -0.099623 0.131 Uiso 1 1 calc R U . . .
H79B H 0.841263 0.256733 -0.052467 0.131 Uiso 1 1 calc R U . . .
H79C H 0.736508 0.180511 -0.072070 0.131 Uiso 1 1 calc R U . . .
C57 C 0.5033(9) 0.8125(5) 0.2442(5) 0.112(3) Uani 1 1 d . . . . .
H80A H 0.413051 0.800101 0.233567 0.168 Uiso 1 1 calc R U . . .
H80B H 0.528786 0.872044 0.260288 0.168 Uiso 1 1 calc R U . . .
H80C H 0.542903 0.798324 0.287350 0.168 Uiso 1 1 calc R U . . .
C34 C 0.6826(11) 0.5166(8) 0.3538(6) 0.159(5) Uani 1 1 d . . . . .
H81 H 0.760858 0.545244 0.359219 0.191 Uiso 1 1 calc R U . . .
C12 C 0.0861(11) 0.5078(7) 0.3687(8) 0.157(5) Uani 1 1 d . U . . .
H85 H 0.084172 0.480237 0.402082 0.189 Uiso 1 1 calc R U . . .
C13 C 0.0462(15) 0.5836(8) 0.3849(10) 0.226(8) Uani 1 1 d . U . . .
H86A H 0.049465 0.609465 0.350198 0.272 Uiso 1 1 calc R U . . .
H86B H 0.015585 0.609740 0.430631 0.272 Uiso 1 1 calc R U . . .
C35 C 0.6678(17) 0.4671(8) 0.3917(9) 0.258(11) Uani 1 1 d . . . . .
H87A H 0.587568 0.439682 0.384421 0.309 Uiso 1 1 calc R U . . .
H87B H 0.737795 0.460217 0.425373 0.309 Uiso 1 1 calc R U . . .

loop_
_atom_site_aniso_label
_atom_site_aniso_U_11
_atom_site_aniso_U_22
_atom_site_aniso_U_33
_atom_site_aniso_U_23
_atom_site_aniso_U_13
_atom_site_aniso_U_12
F6 0.088(2) 0.0545(18) 0.078(2) 0.0313(16) 0.0483(18) 0.0115(16)
F4 0.0513(17) 0.090(2) 0.0487(17) 0.0162(16) 0.0177(14) 0.0222(16)
F5 0.0522(18) 0.086(2) 0.078(2) 0.0483(19) -0.0031(16) -0.0030(16)
F3 0.067(2) 0.0450(17) 0.072(2) 0.0228(15) -0.0020(15) 0.0028(14)
N5 0.043(2) 0.041(2) 0.040(2) 0.0130(17) 0.0062(18) 0.0056(17)
N7 0.044(2) 0.044(2) 0.053(2) 0.0263(19) 0.0082(18) 0.0044(18)
N8 0.048(2) 0.047(2) 0.046(2) 0.0172(19) 0.0096(18) -0.0028(19)
N4 0.041(2) 0.045(2) 0.039(2) 0.0087(18) 0.0069(18) 0.0125(17)
N1 0.068(3) 0.049(2) 0.049(2) 0.025(2) 0.018(2) 0.014(2)
C49 0.047(3) 0.046(3) 0.046(3) 0.020(2) 0.009(2) 0.002(2)
N2 0.064(3) 0.062(3) 0.051(2) 0.033(2) 0.020(2) 0.015(2)
F1 0.256(6) 0.089(3) 0.068(2) 0.036(2) 0.072(3) 0.081(3)
C28 0.042(3) 0.044(3) 0.046(3) 0.016(2) 0.013(2) 0.009(2)
C50 0.051(3) 0.045(3) 0.048(3) 0.019(2) 0.012(2) 0.004(2)
C58 0.049(3) 0.037(3) 0.060(3) 0.020(2) 0.013(2) 0.003(2)
C36 0.047(3) 0.060(3) 0.042(3) 0.018(2) 0.016(2) 0.022(2)
C14 0.065(3) 0.044(3) 0.047(3) 0.023(2) 0.020(2) 0.012(2)
C23 0.042(3) 0.055(3) 0.043(3) 0.016(2) 0.007(2) 0.013(2)
C45 0.052(3) 0.049(3) 0.051(3) 0.027(2) 0.013(2) 0.005(2)
C27 0.045(3) 0.049(3) 0.044(3) 0.014(2) 0.018(2) 0.013(2)
C5 0.062(3) 0.043(3) 0.043(3) 0.019(2) 0.014(2) 0.006(2)
C26 0.046(3) 0.050(3) 0.039(3) 0.010(2) 0.011(2) 0.015(2)
C19 0.066(4) 0.054(3) 0.050(3) 0.024(3) 0.019(3) 0.011(3)
C29 0.040(3) 0.062(3) 0.064(3) 0.029(3) 0.008(2) 0.012(2)
C6 0.055(3) 0.050(3) 0.048(3) 0.024(2) 0.013(2) 0.009(2)
C48 0.042(3) 0.050(3) 0.052(3) 0.027(2) 0.009(2) 0.005(2)
C4 0.069(3) 0.047(3) 0.046(3) 0.021(2) 0.020(2) 0.008(2)
B2 0.044(3) 0.048(3) 0.041(3) 0.013(2) 0.010(2) 0.006(2)
N9 0.065(3) 0.055(3) 0.107(4) 0.045(3) 0.036(3) 0.018(2)
C31 0.054(3) 0.053(3) 0.041(3) 0.016(2) 0.000(2) 0.001(2)
C59 0.054(3) 0.047(3) 0.069(4) 0.011(3) 0.023(3) -0.004(3)
C54 0.053(3) 0.050(3) 0.066(3) 0.032(3) 0.017(3) 0.006(2)
C37 0.054(3) 0.057(3) 0.047(3) 0.016(2) 0.019(2) 0.019(2)
C7 0.067(4) 0.064(3) 0.063(3) 0.038(3) 0.013(3) 0.014(3)
C63 0.058(3) 0.053(3) 0.072(4) 0.032(3) 0.017(3) 0.010(3)
C47 0.041(3) 0.054(3) 0.069(3) 0.028(3) 0.009(2) 0.001(2)
C41 0.062(3) 0.070(4) 0.057(3) 0.030(3) 0.028(3) 0.026(3)
C32 0.046(3) 0.060(3) 0.047(3) 0.015(2) 0.005(2) 0.015(2)
C15 0.074(4) 0.049(3) 0.054(3) 0.021(3) 0.019(3) 0.010(3)
C1 0.080(4) 0.050(3) 0.057(3) 0.030(3) 0.017(3) 0.013(3)
C51 0.070(4) 0.041(3) 0.071(4) 0.017(3) 0.028(3) 0.005(3)
F2 0.078(3) 0.197(5) 0.173(4) 0.147(4) 0.056(3) 0.052(3)
C25 0.063(3) 0.061(3) 0.042(3) 0.008(2) 0.009(3) 0.020(3)
C55 0.055(3) 0.058(3) 0.071(4) 0.037(3) 0.021(3) 0.010(3)
C53 0.053(3) 0.054(3) 0.061(3) 0.017(3) 0.013(3) -0.009(3)
B3 0.046(3) 0.050(3) 0.044(3) 0.025(3) 0.010(3) 0.003(2)
C24 0.055(3) 0.073(4) 0.040(3) 0.010(3) 0.001(2) 0.017(3)
C17 0.086(4) 0.067(4) 0.063(4) 0.035(3) 0.035(3) 0.030(3)
C30 0.049(3) 0.067(3) 0.053(3) 0.026(3) -0.005(2) 0.005(3)
C8 0.089(4) 0.085(4) 0.076(4) 0.059(4) 0.030(3) 0.021(4)
C38 0.075(4) 0.059(3) 0.053(3) 0.020(3) 0.021(3) 0.026(3)
C43 0.112(5) 0.102(5) 0.070(4) 0.042(4) 0.048(4) 0.074(4)
C10 0.089(4) 0.059(3) 0.076(4) 0.038(3) 0.026(3) 0.021(3)
C3 0.085(4) 0.060(3) 0.063(3) 0.035(3) 0.033(3) 0.015(3)
C18 0.065(4) 0.071(4) 0.065(4) 0.034(3) 0.024(3) 0.015(3)
C33 0.069(4) 0.073(4) 0.057(3) 0.009(3) 0.002(3) 0.032(3)
C46 0.050(3) 0.047(3) 0.073(4) 0.028(3) 0.015(3) -0.003(2)
C40 0.068(4) 0.094(5) 0.062(4) 0.040(3) 0.037(3) 0.042(3)
C2 0.107(5) 0.067(4) 0.067(4) 0.045(3) 0.035(3) 0.018(3)
C39 0.076(4) 0.078(4) 0.047(3) 0.029(3) 0.027(3) 0.045(3)
C16 0.090(5) 0.051(3) 0.061(3) 0.019(3) 0.029(3) 0.019(3)
C56 0.092(5) 0.059(4) 0.124(6) 0.050(4) 0.046(4) 0.024(3)
N3 0.108(5) 0.083(4) 0.137(6) 0.074(4) 0.026(4) 0.032(4)
C60 0.064(4) 0.055(4) 0.110(6) 0.016(4) 0.043(4) 0.007(3)
C9 0.082(4) 0.084(4) 0.060(3) 0.045(3) 0.030(3) 0.015(3)
C42 0.073(4) 0.062(4) 0.083(4) 0.017(3) 0.036(3) 0.006(3)
C52 0.072(4) 0.039(3) 0.082(4) 0.016(3) 0.027(3) -0.008(3)
N6 0.087(4) 0.097(4) 0.077(4) 0.007(3) -0.009(3) 0.056(3)
C61 0.049(4) 0.054(4) 0.140(7) 0.044(4) 0.031(4) 0.010(3)
C20 0.082(5) 0.067(4) 0.084(5) 0.012(3) 0.016(4) 0.003(3)
C66 0.101(5) 0.097(5) 0.066(4) 0.043(4) 0.027(4) 0.027(4)
C44 0.092(5) 0.087(5) 0.107(5) 0.046(4) 0.054(4) 0.023(4)
C21 0.106(5) 0.103(5) 0.094(5) 0.042(4) 0.055(4) 0.046(4)
C11 0.096(5) 0.059(4) 0.092(5) 0.044(4) 0.019(4) 0.020(3)
C65 0.067(5) 0.086(5) 0.233(11) 0.077(6) 0.052(6) 0.033(4)
C62 0.058(4) 0.071(4) 0.108(5) 0.054(4) 0.014(4) 0.013(3)
B1 0.085(5) 0.077(5) 0.053(4) 0.034(4) 0.026(4) 0.020(4)
C22 0.076(4) 0.069(4) 0.065(4) 0.018(3) 0.014(3) 0.005(3)
C64 0.085(5) 0.097(5) 0.059(4) 0.014(3) 0.025(3) -0.010(4)
C57 0.147(7) 0.073(5) 0.123(7) 0.034(5) 0.060(6) 0.033(5)
C34 0.138(9) 0.151(9) 0.122(8) 0.015(7) -0.025(7) 0.083(8)
C12 0.208(11) 0.155(9) 0.233(12) 0.146(10) 0.149(10) 0.129(9)
C13 0.31(2) 0.109(9) 0.308(19) 0.088(11) 0.179(17) 0.080(10)
C35 0.31(2) 0.138(10) 0.239(16) 0.097(11) -0.131(15) 0.007(11)

loop_
_atom_type_symbol
_atom_type_description
_atom_type_scat_dispersion_real
_atom_type_scat_dispersion_imag
_atom_type_scat_source
C C 0.0033 0.0016 'International Tables Vol C Tables 4.2.6.8 and 6.1.1.4'
H H 0.0000 0.0000 'International Tables Vol C Tables 4.2.6.8 and 6.1.1.4'
B B 0.0013 0.0007 'International Tables Vol C Tables 4.2.6.8 and 6.1.1.4'
N N 0.0061 0.0033 'International Tables Vol C Tables 4.2.6.8 and 6.1.1.4'
F F 0.0171 0.0103 'International Tables Vol C Tables 4.2.6.8 and 6.1.1.4'

loop_
_geom_angle_atom_site_label_1
_geom_angle_atom_site_label_2
_geom_angle_atom_site_label_3
_geom_angle
_geom_angle_site_symmetry_1
_geom_angle_site_symmetry_3
_geom_angle_publ_flag
C31 N5 C28 106.9(4) . . ?
C31 N5 B2 127.3(4) . . ?
C28 N5 B2 125.7(4) . . ?
C45 N7 C48 109.2(4) . . ?
C45 N7 B3 126.4(4) . . ?
C48 N7 B3 124.4(4) . . ?
C53 N8 C50 107.1(4) . . ?
C53 N8 B3 126.9(4) . . ?
C50 N8 B3 125.9(4) . . ?
C23 N4 C26 109.0(4) . . ?
C23 N4 B2 127.6(4) . . ?
C26 N4 B2 123.3(4) . . ?
C1 N1 C4 108.3(4) . . ?
C1 N1 B1 128.5(5) . . ?
C4 N1 B1 123.2(4) . . ?
C48 C49 C50 119.2(4) . . ?
C48 C49 C58 123.9(4) . . ?
C50 C49 C58 117.0(4) . . ?
C9 N2 C6 106.9(4) . . ?
C9 N2 B1 126.4(5) . . ?
C6 N2 B1 126.7(4) . . ?
C29 C28 N5 108.0(4) . . ?
C29 C28 C27 131.6(5) . . ?
N5 C28 C27 120.2(4) . . ?
N8 C50 C51 108.7(4) . . ?
N8 C50 C49 120.5(4) . . ?
C51 C50 C49 130.8(5) . . ?
C63 C58 C59 119.8(5) . . ?
C63 C58 C49 119.6(5) . . ?
C59 C58 C49 120.3(5) . . ?
C37 C36 C41 120.3(4) . . ?
C37 C36 C27 120.3(4) . . ?
C41 C36 C27 119.3(5) . . ?
C15 C14 C19 120.3(5) . . ?
C15 C14 C5 119.7(5) . . ?
C19 C14 C5 119.8(4) . . ?
N4 C23 C32 123.3(4) . . ?
N4 C23 C24 108.0(4) . . ?
C32 C23 C24 128.7(5) . . ?
N7 C45 C54 123.4(4) . . ?
N7 C45 C46 107.3(4) . . ?
C54 C45 C46 129.2(4) . . ?
C26 C27 C28 119.9(4) . . ?
C26 C27 C36 121.6(4) . . ?
C28 C27 C36 118.5(4) . . ?
C4 C5 C6 120.0(5) . . ?
C4 C5 C14 119.0(4) . . ?
C6 C5 C14 120.9(4) . . ?
C27 C26 N4 122.3(4) . . ?
C27 C26 C25 131.2(5) . . ?
N4 C26 C25 106.4(4) . . ?
C18 C19 C14 118.4(5) . . ?
C18 C19 C22 120.2(5) . . ?
C14 C19 C22 121.4(5) . . ?
C28 C29 C30 107.8(5) . . ?
C7 C6 N2 108.3(4) . . ?
C7 C6 C5 132.3(5) . . ?
N2 C6 C5 119.4(4) . . ?
C49 C48 N7 122.6(4) . . ?
C49 C48 C47 130.5(5) . . ?
N7 C48 C47 106.9(4) . . ?
C5 C4 N1 123.0(4) . . ?
C5 C4 C3 129.8(5) . . ?
N1 C4 C3 107.2(4) . . ?
F4 B2 F3 107.7(4) . . ?
F4 B2 N5 110.4(4) . . ?
F3 B2 N5 111.7(4) . . ?
F4 B2 N4 110.5(4) . . ?
F3 B2 N4 108.9(4) . . ?
N5 B2 N4 107.7(4) . . ?
C55 N9 C56 125.8(5) . . ?
N5 C31 C30 110.7(5) . . ?
C60 C59 C58 118.4(6) . . ?
C60 C59 C64 121.0(6) . . ?
C58 C59 C64 120.5(5) . . ?
C55 C54 C45 123.3(5) . . ?
C36 C37 C38 118.7(5) . . ?
C36 C37 C42 121.7(4) . . ?
C38 C37 C42 119.6(5) . . ?
C6 C7 C8 107.4(5) . . ?
C62 C63 C58 119.3(6) . . ?
C62 C63 C66 120.0(6) . . ?
C58 C63 C66 120.8(5) . . ?
C46 C47 C48 108.6(4) . . ?
C40 C41 C36 117.9(5) . . ?
C40 C41 C44 119.9(5) . . ?
C36 C41 C44 122.1(5) . . ?
C33 C32 C23 123.8(5) . . ?
C16 C15 C14 118.8(5) . . ?
C16 C15 C20 119.8(5) . . ?
C14 C15 C20 121.3(5) . . ?
N1 C1 C10 125.0(5) . . ?
N1 C1 C2 107.6(5) . . ?
C10 C1 C2 127.4(5) . . ?
C50 C51 C52 107.1(5) . . ?
C24 C25 C26 108.2(5) . . ?
N9 C55 C54 125.6(5) . . ?
N8 C53 C52 110.0(5) . . ?
F5 B3 F6 106.8(4) . . ?
F5 B3 N8 110.9(4) . . ?
F6 B3 N8 110.6(4) . . ?
F5 B3 N7 112.3(4) . . ?
F6 B3 N7 108.9(4) . . ?
N8 B3 N7 107.4(4) . . ?
C25 C24 C23 108.4(4) . . ?
C18 C17 C16 118.4(5) . . ?
C18 C17 C21 121.0(6) . . ?
C16 C17 C21 120.6(6) . . ?
C31 C30 C29 106.5(4) . . ?
C9 C8 C7 107.1(5) . . ?
C39 C38 C37 122.3(5) . . ?
C11 C10 C1 120.4(6) . . ?
C2 C3 C4 107.9(5) . . ?
C17 C18 C19 122.1(6) . . ?
N6 C33 C32 125.1(5) . . ?
C47 C46 C45 108.0(4) . . ?
C39 C40 C41 123.1(5) . . ?
C3 C2 C1 109.1(5) . . ?
C40 C39 C38 117.8(5) . . ?
C40 C39 C43 120.7(6) . . ?
C38 C39 C43 121.5(6) . . ?
C17 C16 C15 122.0(5) . . ?
N9 C56 C57 112.3(6) . . ?
C11 N3 C12 124.2(6) . . ?
C61 C60 C59 122.9(6) . . ?
N2 C9 C8 110.3(5) . . ?
C53 C52 C51 107.0(5) . . ?
C33 N6 C34 125.2(6) . . ?
C60 C61 C62 117.6(6) . . ?
C60 C61 C65 122.4(8) . . ?
C62 C61 C65 120.0(8) . . ?
N3 C11 C10 126.6(7) . . ?
C61 C62 C63 121.8(6) . . ?
F1 B1 F2 108.4(6) . . ?
F1 B1 N2 109.9(5) . . ?
F2 B1 N2 110.5(5) . . ?
F1 B1 N1 110.4(5) . . ?
F2 B1 N1 110.1(5) . . ?
N2 B1 N1 107.6(5) . . ?
C35 C34 N6 113.9(13) . . ?
C13 C12 N3 115.6(10) . . ?

loop_
_geom_bond_atom_site_label_1
_geom_bond_atom_site_label_2
_geom_bond_distance
_geom_bond_site_symmetry_2
_geom_bond_publ_flag
F6 B3 1.411(6) . ?
F4 B2 1.390(6) . ?
F5 B3 1.366(6) . ?
F3 B2 1.396(6) . ?
N5 C31 1.347(6) . ?
N5 C28 1.388(6) . ?
N5 B2 1.511(7) . ?
N7 C45 1.358(6) . ?
N7 C48 1.399(6) . ?
N7 B3 1.531(6) . ?
N8 C53 1.358(6) . ?
N8 C50 1.376(6) . ?
N8 B3 1.525(7) . ?
N4 C23 1.345(6) . ?
N4 C26 1.407(6) . ?
N4 B2 1.546(6) . ?
N1 C1 1.351(6) . ?
N1 C4 1.406(6) . ?
N1 B1 1.538(7) . ?
C49 C48 1.358(6) . ?
C49 C50 1.432(6) . ?
C49 C58 1.482(7) . ?
N2 C9 1.351(6) . ?
N2 C6 1.386(6) . ?
N2 B1 1.519(8) . ?
F1 B1 1.367(8) . ?
C28 C29 1.378(7) . ?
C28 C27 1.419(7) . ?
C50 C51 1.380(7) . ?
C58 C63 1.390(7) . ?
C58 C59 1.403(7) . ?
C36 C37 1.391(7) . ?
C36 C41 1.403(7) . ?
C36 C27 1.491(6) . ?
C14 C15 1.391(7) . ?
C14 C19 1.394(7) . ?
C14 C5 1.494(7) . ?
C23 C32 1.406(7) . ?
C23 C24 1.425(7) . ?
C45 C54 1.388(7) . ?
C45 C46 1.451(7) . ?
C27 C26 1.363(7) . ?
C5 C4 1.356(7) . ?
C5 C6 1.419(7) . ?
C26 C25 1.422(7) . ?
C19 C18 1.393(7) . ?
C19 C22 1.496(8) . ?
C29 C30 1.386(7) . ?
C6 C7 1.374(7) . ?
C48 C47 1.429(6) . ?
C4 C3 1.423(7) . ?
N9 C55 1.311(7) . ?
N9 C56 1.449(7) . ?
C31 C30 1.368(7) . ?
C59 C60 1.379(8) . ?
C59 C64 1.506(8) . ?
C54 C55 1.362(7) . ?
C37 C38 1.392(7) . ?
C37 C42 1.503(7) . ?
C7 C8 1.389(8) . ?
C63 C62 1.388(8) . ?
C63 C66 1.504(8) . ?
C47 C46 1.342(7) . ?
C41 C40 1.388(7) . ?
C41 C44 1.501(8) . ?
C32 C33 1.340(7) . ?
C15 C16 1.388(8) . ?
C15 C20 1.496(8) . ?
C1 C10 1.401(8) . ?
C1 C2 1.432(8) . ?
C51 C52 1.393(8) . ?
F2 B1 1.382(8) . ?
C25 C24 1.347(7) . ?
C53 C52 1.365(8) . ?
C17 C18 1.372(8) . ?
C17 C16 1.372(8) . ?
C17 C21 1.518(8) . ?
C8 C9 1.358(8) . ?
C38 C39 1.372(8) . ?
C43 C39 1.508(7) . ?
C10 C11 1.362(8) . ?
C3 C2 1.329(8) . ?
C33 N6 1.325(7) . ?
C40 C39 1.371(8) . ?
C56 C57 1.479(10) . ?
N3 C11 1.331(8) . ?
N3 C12 1.453(11) . ?
C60 C61 1.374(10) . ?
N6 C34 1.452(10) . ?
C61 C62 1.384(9) . ?
C61 C65 1.509(9) . ?
C34 C35 1.342(18) . ?
C12 C13 1.357(13) . ?
